data_7205741
loop_
_publ_author_name
'Deng, Zhao-Peng'
'Huo, Li-Hua'
'Qi, Hui-Ling'
'Zhu, Li-Na'
'Zhao, Hui'
'Gao, Shan'

_publ_section_title
;
 Structural diversity of Zn(ii)/Cd(ii) complexes based on bis(pyridyl)
 ligands with a long flexible spacer: From zero-dimensional binuclear,
 one-dimensional chain, two-dimensional layer, to three-dimensional
 frameworks
;
_journal_issue 12
_journal_name_full CrystEngComm
_journal_page_first 4218
_journal_paper_doi 10.1039/c0ce00717j
_journal_volume 13
_journal_year 2011
_chemical_formula_moiety 'C18 H18 N4 O4 S Zn'
_chemical_formula_sum 'C18 H18 N4 O4 S Zn'
_chemical_formula_weight 451.79
_chemical_name_systematic
;
?
;
_space_group_IT_number 14
_symmetry_cell_setting monoclinic
_symmetry_space_group_name_Hall '-P 2yn'
_symmetry_space_group_name_H-M 'P 1 21/n 1'
_atom_sites_solution_hydrogens geom
_atom_sites_solution_primary direct
_atom_sites_solution_secondary difmap
_audit_creation_method SHELXL-97
_cell_angle_alpha 90.00
_cell_angle_beta 94.78(3)
_cell_angle_gamma 90.00
_cell_formula_units_Z 4
_cell_length_a 12.511(3)
_cell_length_b 9.2727(19)
_cell_length_c 15.981(3)
_cell_measurement_reflns_used 7821
_cell_measurement_temperature 295(2)
_cell_measurement_theta_max 27.47
_cell_measurement_theta_min 3.08
_cell_volume 1847.5(7)
_computing_cell_refinement RAPID-AUTO
_computing_data_reduction 'CrystalStructure (Rigaku/MSC and Rigaku Corporation, 2002)'
_computing_molecular_graphics SHELXL-97
_computing_publication_material SHELXL-97
_computing_structure_refinement 'SHELXL-97 (Sheldrick, 1997)'
_computing_structure_solution 'SHELXS-97 (Sheldrick, 1990)'
_diffrn_ambient_temperature 295(2)
_diffrn_detector_area_resol_mean 10.000
_diffrn_measured_fraction_theta_full 0.998
_diffrn_measured_fraction_theta_max 0.998
_diffrn_measurement_device_type 'Rigaku RAXIS-RAPID'
_diffrn_measurement_method \w
_diffrn_radiation_monochromator graphite
_diffrn_radiation_source 'fine-focus sealed tube'
_diffrn_radiation_type MoK\a
_diffrn_radiation_wavelength 0.71073
_diffrn_reflns_av_R_equivalents 0.0941
_diffrn_reflns_av_sigmaI/netI 0.0731
_diffrn_reflns_limit_h_max 16
_diffrn_reflns_limit_h_min -16
_diffrn_reflns_limit_k_max 12
_diffrn_reflns_limit_k_min -12
_diffrn_reflns_limit_l_max 18
_diffrn_reflns_limit_l_min -20
_diffrn_reflns_number 17715
_diffrn_reflns_theta_full 27.48
_diffrn_reflns_theta_max 27.48
_diffrn_reflns_theta_min 3.08
_diffrn_standards_decay_% 0
_diffrn_standards_interval_count 0
_diffrn_standards_interval_time 0
_diffrn_standards_number 0
_exptl_absorpt_coefficient_mu 1.476
_exptl_absorpt_correction_T_max 0.7468
_exptl_absorpt_correction_T_min 0.6826
_exptl_absorpt_correction_type multi-scan
_exptl_absorpt_process_details 'ABSCOR (Higashi, 1995)'
_exptl_crystal_colour colorless
_exptl_crystal_density_diffrn 1.624
_exptl_crystal_density_method 'not measured'
_exptl_crystal_description prism
_exptl_crystal_F_000 928
_exptl_crystal_size_max 0.28
_exptl_crystal_size_mid 0.26
_exptl_crystal_size_min 0.21
_refine_diff_density_max 0.536
_refine_diff_density_min -1.145
_refine_diff_density_rms 0.120
_refine_ls_extinction_method none
_refine_ls_goodness_of_fit_ref 1.028
_refine_ls_hydrogen_treatment constr
_refine_ls_matrix_type full
_refine_ls_number_parameters 253
_refine_ls_number_reflns 4218
_refine_ls_number_restraints 0
_refine_ls_restrained_S_all 1.028
_refine_ls_R_factor_all 0.1089
_refine_ls_R_factor_gt 0.0719
_refine_ls_shift/su_max 0.000
_refine_ls_shift/su_mean 0.000
_refine_ls_structure_factor_coef Fsqd
_refine_ls_weighting_details 'calc w=1/[\s^2^(Fo^2^)+(0.0595P)^2^+0.0000P] where P=(Fo^2^+2Fc^2^)/3'
_refine_ls_weighting_scheme calc
_refine_ls_wR_factor_gt 0.1297
_refine_ls_wR_factor_ref 0.1702
_reflns_number_gt 2329
_reflns_number_total 4218
_reflns_threshold_expression >2sigma(I)
_cod_data_source_file c0ce00717j.txt
_cod_data_source_block 2
_cod_original_sg_symbol_Hall '-P 2yn '
_cod_original_sg_symbol_H-M 'P 21/n '
_cod_database_code 7205741

loop_
_symmetry_equiv_pos_as_xyz
'x, y, z'
'-x+1/2, y+1/2, -z+1/2'
'-x, -y, -z'
'x-1/2, -y-1/2, z-1/2'

loop_
_atom_site_label
_atom_site_type_symbol
_atom_site_fract_x
_atom_site_fract_y
_atom_site_fract_z
_atom_site_U_iso_or_equiv
_atom_site_adp_type
_atom_site_occupancy
_atom_site_symmetry_multiplicity
_atom_site_calc_flag
_atom_site_refinement_flags
_atom_site_disorder_assembly
_atom_site_disorder_group
Zn1 Zn 0.63022(6) 0.46997(8) 0.23950(4) 0.0364(3) Uani 1 1 d . . .
S1 S 0.77443(13) 0.24443(18) 0.15891(9) 0.0379(3) Uani 1 1 d . . .
O1 O 0.7538(3) 0.3912(5) 0.1931(3) 0.0519(13) Uani 1 1 d . . .
O2 O 0.8479(5) 0.2592(6) 0.0957(3) 0.0833(19) Uani 1 1 d . . .
O3 O 0.6759(4) 0.1752(6) 0.1333(3) 0.0767(16) Uani 1 1 d . . .
O4 O 0.8276(4) 0.1646(5) 0.2315(3) 0.0581(13) Uani 1 1 d . . .
N1 N 0.5789(4) 0.3583(6) 0.3351(3) 0.0378(13) Uani 1 1 d . . .
N2 N 0.4655(4) 0.5424(6) 0.3684(3) 0.0470(14) Uani 1 1 d . . .
H2N H 0.5047 0.6004 0.3421 0.056 Uiso 1 1 calc R . .
N3 N -0.0357(4) 0.2334(6) 0.3760(3) 0.0416(14) Uani 1 1 d . . .
H3N H -0.0969 0.2249 0.3477 0.050 Uiso 1 1 calc R . .
N4 N -0.0073(4) -0.0093(5) 0.3506(3) 0.0306(12) Uani 1 1 d . . .
C1 C 0.6143(5) 0.2224(8) 0.3478(4) 0.0467(18) Uani 1 1 d . . .
H1A H 0.6737 0.1937 0.3207 0.056 Uiso 1 1 calc R . .
C2 C 0.5695(5) 0.1237(8) 0.3977(4) 0.0474(18) Uani 1 1 d . . .
H2A H 0.5965 0.0306 0.4042 0.057 Uiso 1 1 calc R . .
C3 C 0.4812(5) 0.1695(8) 0.4385(4) 0.0513(19) Uani 1 1 d . . .
H3A H 0.4477 0.1056 0.4728 0.062 Uiso 1 1 calc R . .
C4 C 0.4440(5) 0.3047(8) 0.4289(4) 0.0422(17) Uani 1 1 d . . .
H4A H 0.3845 0.3339 0.4557 0.051 Uiso 1 1 calc R . .
C5 C 0.4956(5) 0.4027(7) 0.3776(4) 0.0379(16) Uani 1 1 d . . .
C6 C 0.3678(5) 0.5975(8) 0.4019(4) 0.0504(19) Uani 1 1 d . . .
H6A H 0.3670 0.7019 0.3978 0.061 Uiso 1 1 calc R . .
H6B H 0.3688 0.5722 0.4609 0.061 Uiso 1 1 calc R . .
C7 C 0.2673(5) 0.5383(7) 0.3560(5) 0.0472(17) Uani 1 1 d . . .
C8 C 0.2550(6) 0.5415(9) 0.2692(5) 0.066(2) Uani 1 1 d . . .
H8A H 0.3094 0.5790 0.2394 0.079 Uiso 1 1 calc R . .
C9 C 0.1626(6) 0.4894(10) 0.2266(5) 0.072(3) Uani 1 1 d . . .
H9A H 0.1557 0.4892 0.1683 0.086 Uiso 1 1 calc R . .
C10 C 0.0807(6) 0.4380(9) 0.2703(4) 0.063(2) Uani 1 1 d . . .
H10A H 0.0179 0.4057 0.2411 0.076 Uiso 1 1 calc R . .
C11 C 0.0901(5) 0.4336(7) 0.3573(4) 0.0435(17) Uani 1 1 d . . .
C12 C 0.1843(5) 0.4838(7) 0.3992(4) 0.0402(16) Uani 1 1 d . . .
H12A H 0.1921 0.4809 0.4575 0.048 Uiso 1 1 calc R . .
C13 C -0.0016(5) 0.3754(7) 0.4039(4) 0.0437(17) Uani 1 1 d . . .
H13A H 0.0207 0.3719 0.4635 0.052 Uiso 1 1 calc R . .
H13B H -0.0620 0.4411 0.3961 0.052 Uiso 1 1 calc R . .
C14 C 0.0233(5) 0.1134(7) 0.3919(4) 0.0367(15) Uani 1 1 d . . .
C15 C 0.1123(5) 0.1114(8) 0.4525(4) 0.0421(17) Uani 1 1 d . . .
H15A H 0.1349 0.1956 0.4803 0.051 Uiso 1 1 calc R . .
C16 C 0.1639(6) -0.0132(9) 0.4695(4) 0.053(2) Uani 1 1 d . . .
H16A H 0.2217 -0.0148 0.5100 0.064 Uiso 1 1 calc R . .
C17 C 0.1332(5) -0.1389(8) 0.4284(4) 0.0500(18) Uani 1 1 d . . .
H17A H 0.1697 -0.2249 0.4402 0.060 Uiso 1 1 calc R . .
C18 C 0.0472(5) -0.1329(7) 0.3697(4) 0.0441(17) Uani 1 1 d . . .
H18A H 0.0252 -0.2172 0.3418 0.053 Uiso 1 1 calc R . .

loop_
_atom_site_aniso_label
_atom_site_aniso_U_11
_atom_site_aniso_U_22
_atom_site_aniso_U_33
_atom_site_aniso_U_23
_atom_site_aniso_U_13
_atom_site_aniso_U_12
Zn1 0.0358(4) 0.0368(5) 0.0366(4) 0.0025(4) 0.0030(3) 0.0013(4)
S1 0.0292(3) 0.0398(4) 0.0441(4) 0.0001(3) -0.0022(3) 0.0008(3)
O1 0.051(3) 0.037(3) 0.071(3) -0.002(2) 0.026(3) 0.006(2)
O2 0.111(5) 0.077(4) 0.072(3) 0.008(3) 0.068(4) 0.009(3)
O3 0.055(3) 0.066(4) 0.101(4) 0.005(3) -0.038(3) -0.010(3)
O4 0.071(3) 0.040(3) 0.058(3) 0.011(2) -0.026(2) 0.005(3)
N1 0.029(3) 0.044(4) 0.040(3) 0.008(3) 0.001(2) 0.007(3)
N2 0.040(3) 0.037(4) 0.065(4) 0.004(3) 0.012(3) 0.001(3)
N3 0.039(3) 0.032(4) 0.052(3) -0.009(3) -0.006(3) -0.001(3)
N4 0.030(3) 0.028(3) 0.034(3) -0.003(2) 0.007(2) 0.000(2)
C1 0.037(4) 0.061(5) 0.043(4) 0.011(4) 0.013(3) 0.015(4)
C2 0.053(4) 0.040(4) 0.050(4) 0.005(4) 0.007(4) 0.010(4)
C3 0.047(4) 0.055(5) 0.053(4) 0.012(4) 0.013(4) 0.006(4)
C4 0.037(4) 0.052(5) 0.039(4) 0.005(3) 0.012(3) -0.003(3)
C5 0.029(3) 0.040(4) 0.044(4) 0.000(3) -0.002(3) 0.001(3)
C6 0.043(4) 0.038(5) 0.072(5) -0.010(4) 0.018(4) 0.005(3)
C7 0.040(4) 0.033(4) 0.067(5) -0.009(4) -0.003(4) 0.007(3)
C8 0.053(5) 0.073(6) 0.071(5) 0.010(5) 0.003(4) 0.000(5)
C9 0.062(5) 0.110(8) 0.044(4) 0.019(5) 0.011(4) -0.007(5)
C10 0.055(5) 0.081(7) 0.051(5) 0.004(4) -0.013(4) -0.007(4)
C11 0.042(4) 0.026(4) 0.063(4) -0.005(3) 0.009(4) -0.001(3)
C12 0.041(4) 0.033(4) 0.046(4) -0.006(3) 0.006(3) 0.003(3)
C13 0.041(4) 0.031(4) 0.058(4) -0.003(3) -0.001(3) 0.001(3)
C14 0.040(4) 0.027(4) 0.044(4) 0.001(3) 0.008(3) 0.001(3)
C15 0.043(4) 0.050(5) 0.032(3) -0.010(3) -0.005(3) -0.006(4)
C16 0.043(4) 0.062(6) 0.052(4) 0.004(4) -0.010(3) 0.013(4)
C17 0.046(4) 0.045(5) 0.057(4) -0.004(4) -0.005(4) 0.010(4)
C18 0.049(4) 0.028(4) 0.055(4) -0.011(3) 0.002(4) 0.000(3)

loop_
_atom_type_symbol
_atom_type_description
_atom_type_scat_dispersion_real
_atom_type_scat_dispersion_imag
_atom_type_scat_source
C C 0.0033 0.0016 'International Tables Vol C Tables 4.2.6.8 and 6.1.1.4'
H H 0.0000 0.0000 'International Tables Vol C Tables 4.2.6.8 and 6.1.1.4'
N N 0.0061 0.0033 'International Tables Vol C Tables 4.2.6.8 and 6.1.1.4'
O O 0.0106 0.0060 'International Tables Vol C Tables 4.2.6.8 and 6.1.1.4'
S S 0.1246 0.1234 'International Tables Vol C Tables 4.2.6.8 and 6.1.1.4'
Zn Zn 0.2839 1.4301 'International Tables Vol C Tables 4.2.6.8 and 6.1.1.4'

loop_
_geom_angle_atom_site_label_1
_geom_angle_atom_site_label_2
_geom_angle_atom_site_label_3
_geom_angle
_geom_angle_site_symmetry_1
_geom_angle_site_symmetry_3
_geom_angle_publ_flag
O1 Zn1 O4 103.7(2) . 2_655 ?
O1 Zn1 N1 114.9(2) . . ?
O4 Zn1 N1 113.6(2) 2_655 . ?
O1 Zn1 N4 110.52(19) . 2 ?
O4 Zn1 N4 104.99(19) 2_655 2 ?
N1 Zn1 N4 108.65(19) . 2 ?
O3 S1 O2 115.7(4) . . ?
O3 S1 O4 108.7(3) . . ?
O2 S1 O4 109.1(3) . . ?
O3 S1 O1 110.2(3) . . ?
O2 S1 O1 108.2(3) . . ?
O4 S1 O1 104.3(3) . . ?
S1 O1 Zn1 131.1(3) . . ?
S1 O4 Zn1 138.6(3) . 2_645 ?
C1 N1 C5 117.8(5) . . ?
C1 N1 Zn1 118.6(4) . . ?
C5 N1 Zn1 122.5(4) . . ?
C5 N2 C6 121.7(5) . . ?
C5 N2 H2N 119.1 . . ?
C6 N2 H2N 119.1 . . ?
C14 N3 C13 123.5(5) . . ?
C14 N3 H3N 118.2 . . ?
C13 N3 H3N 118.2 . . ?
C14 N4 C18 119.0(5) . . ?
C14 N4 Zn1 126.3(4) . 2_545 ?
C18 N4 Zn1 114.7(4) . 2_545 ?
N1 C1 C2 124.8(6) . . ?
N1 C1 H1A 117.6 . . ?
C2 C1 H1A 117.6 . . ?
C1 C2 C3 116.7(7) . . ?
C1 C2 H2A 121.7 . . ?
C3 C2 H2A 121.7 . . ?
C4 C3 C2 120.7(6) . . ?
C4 C3 H3A 119.6 . . ?
C2 C3 H3A 119.6 . . ?
C3 C4 C5 119.8(6) . . ?
C3 C4 H4A 120.1 . . ?
C5 C4 H4A 120.1 . . ?
N2 C5 N1 117.0(6) . . ?
N2 C5 C4 122.8(6) . . ?
N1 C5 C4 120.2(6) . . ?
N2 C6 C7 112.5(5) . . ?
N2 C6 H6A 109.1 . . ?
C7 C6 H6A 109.1 . . ?
N2 C6 H6B 109.1 . . ?
C7 C6 H6B 109.1 . . ?
H6A C6 H6B 107.8 . . ?
C8 C7 C12 118.7(7) . . ?
C8 C7 C6 119.9(7) . . ?
C12 C7 C6 121.3(6) . . ?
C9 C8 C7 120.4(7) . . ?
C9 C8 H8A 119.8 . . ?
C7 C8 H8A 119.8 . . ?
C10 C9 C8 120.1(7) . . ?
C10 C9 H9A 120.0 . . ?
C8 C9 H9A 120.0 . . ?
C9 C10 C11 121.1(7) . . ?
C9 C10 H10A 119.5 . . ?
C11 C10 H10A 119.5 . . ?
C10 C11 C12 118.2(6) . . ?
C10 C11 C13 119.9(6) . . ?
C12 C11 C13 121.9(6) . . ?
C11 C12 C7 121.5(6) . . ?
C11 C12 H12A 119.2 . . ?
C7 C12 H12A 119.2 . . ?
N3 C13 C11 112.8(5) . . ?
N3 C13 H13A 109.0 . . ?
C11 C13 H13A 109.0 . . ?
N3 C13 H13B 109.0 . . ?
C11 C13 H13B 109.0 . . ?
H13A C13 H13B 107.8 . . ?
N3 C14 N4 118.3(6) . . ?
N3 C14 C15 121.8(6) . . ?
N4 C14 C15 119.8(6) . . ?
C16 C15 C14 119.2(6) . . ?
C16 C15 H15A 120.4 . . ?
C14 C15 H15A 120.4 . . ?
C15 C16 C17 121.6(7) . . ?
C15 C16 H16A 119.2 . . ?
C17 C16 H16A 119.2 . . ?
C18 C17 C16 117.7(7) . . ?
C18 C17 H17A 121.2 . . ?
C16 C17 H17A 121.2 . . ?
N4 C18 C17 122.7(6) . . ?
N4 C18 H18A 118.6 . . ?
C17 C18 H18A 118.6 . . ?

loop_
_geom_bond_atom_site_label_1
_geom_bond_atom_site_label_2
_geom_bond_distance
_geom_bond_site_symmetry_2
_geom_bond_publ_flag
Zn1 O1 1.914(4) . ?
Zn1 O4 1.926(5) 2_655 ?
Zn1 N1 1.995(5) . ?
Zn1 N4 2.027(5) 2 ?
S1 O3 1.419(5) . ?
S1 O2 1.428(4) . ?
S1 O4 1.485(4) . ?
S1 O1 1.497(5) . ?
O4 Zn1 1.926(5) 2_645 ?
N1 C1 1.346(8) . ?
N1 C5 1.355(7) . ?
N2 C5 1.354(8) . ?
N2 C6 1.466(7) . ?
N2 H2N 0.8600 . ?
N3 C14 1.348(8) . ?
N3 C13 1.444(8) . ?
N3 H3N 0.8600 . ?
N4 C14 1.354(7) . ?
N4 C18 1.355(8) . ?
N4 Zn1 2.027(5) 2_545 ?
C1 C2 1.364(8) . ?
C1 H1A 0.9300 . ?
C2 C3 1.396(8) . ?
C2 H2A 0.9300 . ?
C3 C4 1.342(9) . ?
C3 H3A 0.9300 . ?
C4 C5 1.415(8) . ?
C4 H4A 0.9300 . ?
C6 C7 1.506(9) . ?
C6 H6A 0.9700 . ?
C6 H6B 0.9700 . ?
C7 C8 1.384(9) . ?
C7 C12 1.388(8) . ?
C8 C9 1.379(10) . ?
C8 H8A 0.9300 . ?
C9 C10 1.372(10) . ?
C9 H9A 0.9300 . ?
C10 C11 1.386(9) . ?
C10 H10A 0.9300 . ?
C11 C12 1.386(9) . ?
C11 C13 1.519(8) . ?
C12 H12A 0.9300 . ?
C13 H13A 0.9700 . ?
C13 H13B 0.9700 . ?
C14 C15 1.415(8) . ?
C15 C16 1.340(9) . ?
C15 H15A 0.9300 . ?
C16 C17 1.376(10) . ?
C16 H16A 0.9300 . ?
C17 C18 1.369(8) . ?
C17 H17A 0.9300 . ?
C18 H18A 0.9300 . ?

loop_
_geom_hbond_atom_site_label_D
_geom_hbond_atom_site_label_H
_geom_hbond_atom_site_label_A
_geom_hbond_distance_DH
_geom_hbond_distance_HA
_geom_hbond_distance_DA
_geom_hbond_angle_DHA
_geom_hbond_site_symmetry_A
N2 H2N O2 0.86 2.50 3.098(8) 127.3 2_655
N2 H2N O4 0.86 2.56 3.349(7) 153.1 2_655
N3 H3N O4 0.86 2.09 2.830(7) 144.0 1_455

loop_
_geom_torsion_atom_site_label_1
_geom_torsion_atom_site_label_2
_geom_torsion_atom_site_label_3
_geom_torsion_atom_site_label_4
_geom_torsion
_geom_torsion_site_symmetry_1
_geom_torsion_site_symmetry_2
_geom_torsion_site_symmetry_3
_geom_torsion_site_symmetry_4
_geom_torsion_publ_flag
O3 S1 O1 Zn1 22.7(5) . . . . ?
O2 S1 O1 Zn1 150.1(4) . . . . ?
O4 S1 O1 Zn1 -93.8(4) . . . . ?
O4 Zn1 O1 S1 179.6(4) 2_655 . . . ?
N1 Zn1 O1 S1 55.0(4) . . . . ?
N4 Zn1 O1 S1 -68.4(4) 2 . . . ?
O3 S1 O4 Zn1 52.4(6) . . . 2_645 ?
O2 S1 O4 Zn1 -74.7(5) . . . 2_645 ?
O1 S1 O4 Zn1 169.9(4) . . . 2_645 ?
O1 Zn1 N1 C1 -15.8(6) . . . . ?
O4 Zn1 N1 C1 -135.0(5) 2_655 . . . ?
N4 Zn1 N1 C1 108.5(5) 2 . . . ?
O1 Zn1 N1 C5 176.8(4) . . . . ?
O4 Zn1 N1 C5 57.6(5) 2_655 . . . ?
N4 Zn1 N1 C5 -58.9(5) 2 . . . ?
C5 N1 C1 C2 3.1(10) . . . . ?
Zn1 N1 C1 C2 -164.9(5) . . . . ?
N1 C1 C2 C3 -0.6(10) . . . . ?
C1 C2 C3 C4 -0.5(10) . . . . ?
C2 C3 C4 C5 -0.9(10) . . . . ?
C6 N2 C5 N1 171.5(6) . . . . ?
C6 N2 C5 C4 -8.4(10) . . . . ?
C1 N1 C5 N2 175.8(6) . . . . ?
Zn1 N1 C5 N2 -16.7(8) . . . . ?
C1 N1 C5 C4 -4.3(9) . . . . ?
Zn1 N1 C5 C4 163.2(5) . . . . ?
C3 C4 C5 N2 -176.8(6) . . . . ?
C3 C4 C5 N1 3.4(9) . . . . ?
C5 N2 C6 C7 -68.8(8) . . . . ?
N2 C6 C7 C8 -49.2(9) . . . . ?
N2 C6 C7 C12 132.8(6) . . . . ?
C12 C7 C8 C9 -0.9(12) . . . . ?
C6 C7 C8 C9 -179.1(7) . . . . ?
C7 C8 C9 C10 2.0(13) . . . . ?
C8 C9 C10 C11 -1.8(13) . . . . ?
C9 C10 C11 C12 0.6(11) . . . . ?
C9 C10 C11 C13 -179.7(7) . . . . ?
C10 C11 C12 C7 0.5(10) . . . . ?
C13 C11 C12 C7 -179.2(6) . . . . ?
C8 C7 C12 C11 -0.3(10) . . . . ?
C6 C7 C12 C11 177.8(6) . . . . ?
C14 N3 C13 C11 70.8(8) . . . . ?
C10 C11 C13 N3 53.6(8) . . . . ?
C12 C11 C13 N3 -126.7(6) . . . . ?
C13 N3 C14 N4 -168.6(5) . . . . ?
C13 N3 C14 C15 14.2(9) . . . . ?
C18 N4 C14 N3 -175.9(5) . . . . ?
Zn1 N4 C14 N3 3.8(7) 2_545 . . . ?
C18 N4 C14 C15 1.4(8) . . . . ?
Zn1 N4 C14 C15 -178.9(4) 2_545 . . . ?
N3 C14 C15 C16 175.8(6) . . . . ?
N4 C14 C15 C16 -1.4(9) . . . . ?
C14 C15 C16 C17 1.0(10) . . . . ?
C15 C16 C17 C18 -0.5(10) . . . . ?
C14 N4 C18 C17 -0.9(9) . . . . ?
Zn1 N4 C18 C17 179.3(5) 2_545 . . . ?
C16 C17 C18 N4 0.5(10) . . . . ?
